data_1512249
loop_
_publ_author_name
'Gandin, Valentina'
'Porchia, Marina'
'Tisato, Francesco'
'Zanella, Alessandro'
'Severin, Emilia'
'Dolmella, Alessandro'
'Marzano, Cristina'

_publ_section_title
;
 Novel mixed-ligand copper(i) complexes: role of diimine ligands on
 cytotoxicity and genotoxicity.
;
_journal_issue 18
_journal_name_full 'Journal of medicinal chemistry'
_journal_page_first 7416
_journal_page_last 7430
_journal_paper_doi 10.1021/jm400965m
_journal_volume 56
_journal_year 2013
_chemical_formula_moiety 'C21 H20 Cl Cu N5 P, C3 H7 N O'
_chemical_formula_sum 'C24 H27 Cl Cu N6 O P'
_chemical_formula_weight 545.48
_chemical_name_systematic
;
 ? 
;
_space_group_crystal_system monoclinic
_space_group_IT_number 14
_space_group_name_Hall '-P 2yn'
_space_group_name_H-M_alt 'P 1 21/n 1'
_symmetry_space_group_name_Hall '-P 2yn'
_symmetry_space_group_name_H-M 'P 1 21/n 1'
_atom_sites_solution_hydrogens geom
_atom_sites_solution_primary direct
_atom_sites_solution_secondary difmap
_audit_creation_method SHELXL-97
_cell_angle_alpha 90.00
_cell_angle_beta 95.360(5)
_cell_angle_gamma 90.00
_cell_formula_units_Z 4.00000
_cell_length_a 8.343(5)
_cell_length_b 15.605(5)
_cell_length_c 20.060(5)
_cell_measurement_reflns_used 30
_cell_measurement_temperature 293(2)
_cell_measurement_theta_max 3.04
_cell_measurement_theta_min 26.99
_cell_volume 2600.2(19)
_computing_cell_refinement 'FEBO system'
_computing_data_collection 'FEBO system'
_computing_data_reduction 'FEBO system'
_computing_molecular_graphics 'WinGX 1.70.00 (Farrugia, 1999)'
_computing_publication_material 'SHELXTL NT vers.5.10 (Sheldrick, 1999)'
_computing_structure_refinement 'SHELXL-97 (Sheldrick, 1997)'
_computing_structure_solution 'SIR97 (Altomare et al. 1999)'
_diffrn_ambient_temperature 293(2)
_diffrn_measured_fraction_theta_full 0.993
_diffrn_measured_fraction_theta_max 0.993
_diffrn_measurement_details
;
 ? 
;
_diffrn_measurement_device_type 'Philips PW1100 dffractometer'
_diffrn_measurement_method 'omega-2 theta'
_diffrn_radiation_monochromator graphite
_diffrn_radiation_source 'fine-focus sealed tube'
_diffrn_radiation_type MoK\a
_diffrn_radiation_wavelength 0.71073
_diffrn_reflns_av_R_equivalents 0.0157
_diffrn_reflns_av_unetI/netI 0.0321
_diffrn_reflns_limit_h_max 10
_diffrn_reflns_limit_h_min -10
_diffrn_reflns_limit_k_max 19
_diffrn_reflns_limit_k_min 0
_diffrn_reflns_limit_l_max 25
_diffrn_reflns_limit_l_min 0
_diffrn_reflns_number 5799
_diffrn_reflns_theta_full 26.99
_diffrn_reflns_theta_max 26.99
_diffrn_reflns_theta_min 3.04
_diffrn_standards_decay_% 0.0(1)
_diffrn_standards_interval_count 150
_diffrn_standards_number 2
_exptl_absorpt_coefficient_mu 1.032
_exptl_absorpt_correction_T_max 0.924
_exptl_absorpt_correction_T_min 0.868
_exptl_absorpt_correction_type psi-scan
_exptl_absorpt_process_details '(North et al., 1968)'
_exptl_crystal_colour yellow
_exptl_crystal_density_diffrn 1.393
_exptl_crystal_density_method 'not measured'
_exptl_crystal_description prisms
_exptl_crystal_F_000 1128
_exptl_crystal_size_max 0.25
_exptl_crystal_size_mid 0.18
_exptl_crystal_size_min 0.15
_refine_diff_density_max 0.880
_refine_diff_density_min -0.501
_refine_diff_density_rms 0.075
_refine_ls_extinction_method none
_refine_ls_goodness_of_fit_ref 1.188
_refine_ls_hydrogen_treatment mixed
_refine_ls_matrix_type full
_refine_ls_number_parameters 354
_refine_ls_number_reflns 5642
_refine_ls_number_restraints 2
_refine_ls_restrained_S_all 1.190
_refine_ls_R_factor_all 0.0812
_refine_ls_R_factor_gt 0.0657
_refine_ls_shift/su_max 0.001
_refine_ls_shift/su_mean 0.000
_refine_ls_structure_factor_coef Fsqd
_refine_ls_weighting_details 'calc w=1/[\s^2^(Fo^2^)+(0.0000P)^2^+5.9709P] where P=(Fo^2^+2Fc^2^)/3'
_refine_ls_weighting_scheme calc
_refine_ls_wR_factor_gt 0.1357
_refine_ls_wR_factor_ref 0.1460
_reflns_number_gt 4833
_reflns_number_total 5642
_reflns_threshold_expression >2sigma(I)
_cod_data_source_file jm400965m_si_002.cif
_cod_data_source_block cucl-p
_cod_original_cell_volume 2600(2)
_cod_database_code 1512249

loop_
_space_group_symop_id
_space_group_symop_operation_xyz
1 'x, y, z'
2 '-x+1/2, y+1/2, -z+1/2'
3 '-x, -y, -z'
4 'x-1/2, -y-1/2, z-1/2'

loop_
_atom_site_label
_atom_site_type_symbol
_atom_site_fract_x
_atom_site_fract_y
_atom_site_fract_z
_atom_site_U_iso_or_equiv
_atom_site_adp_type
_atom_site_occupancy
_atom_site_symmetry_multiplicity
_atom_site_calc_flag
_atom_site_refinement_flags
_atom_site_disorder_assembly
_atom_site_disorder_group
Cu Cu 0.58105(6) 0.60726(3) 0.32321(3) 0.04968(16) Uani 1 1 d . . .
Cl Cl 0.36947(14) 0.70228(7) 0.33768(6) 0.0638(3) Uani 1 1 d . . .
P P 0.73996(15) 0.67084(7) 0.25904(6) 0.0531(3) Uani 1 1 d . B .
O O 0.1625(7) 0.5828(3) 0.1152(2) 0.1105(15) Uani 1 1 d . . .
N1 N 0.4722(4) 0.4886(2) 0.30789(17) 0.0488(8) Uani 1 1 d . . .
N2 N 0.6591(4) 0.5485(2) 0.41363(15) 0.0447(7) Uani 1 1 d . . .
N3 N 0.4398(8) 0.7344(4) 0.0254(3) 0.113(2) Uani 1 1 d . . .
N4 N 0.8847(7) 0.9557(3) 0.3823(3) 0.1048(18) Uani 1 1 d . . .
N5 N 0.9156(8) 0.4316(4) 0.3260(4) 0.1098(19) Uani 1 1 d . B .
N6 N 0.1680(6) 0.4572(3) 0.0597(2) 0.0782(12) Uani 1 1 d . . .
C1 C 0.3775(6) 0.4597(3) 0.2554(3) 0.0626(12) Uani 1 1 d . . .
C2 C 0.3099(6) 0.3788(4) 0.2528(3) 0.0745(15) Uani 1 1 d . . .
C3 C 0.3395(6) 0.3254(3) 0.3056(3) 0.0697(15) Uani 1 1 d . . .
C4 C 0.4386(5) 0.3517(3) 0.3625(2) 0.0573(11) Uani 1 1 d . . .
C5 C 0.5023(4) 0.4354(2) 0.3606(2) 0.0447(8) Uani 1 1 d . . .
C6 C 0.6039(5) 0.4668(2) 0.41705(19) 0.0442(8) Uani 1 1 d . . .
C7 C 0.6400(6) 0.4141(3) 0.4732(2) 0.0558(10) Uani 1 1 d . . .
C8 C 0.5704(7) 0.3293(3) 0.4726(3) 0.0726(15) Uani 1 1 d . . .
C9 C 0.4767(7) 0.3000(3) 0.4201(3) 0.0714(15) Uani 1 1 d . . .
C10 C 0.7534(5) 0.5773(3) 0.4661(2) 0.0546(10) Uani 1 1 d . . .
C11 C 0.7971(6) 0.5288(4) 0.5228(2) 0.0656(12) Uani 1 1 d . . .
C12 C 0.7390(6) 0.4470(4) 0.5267(2) 0.0674(13) Uani 1 1 d . . .
C13 C 0.6825(8) 0.6834(4) 0.1694(3) 0.0951(19) Uani 1 1 d . . .
H13B H 0.7528 0.7254 0.1514 0.114 Uiso 1 1 calc R . .
H13A H 0.6980 0.6293 0.1471 0.114 Uiso 1 1 calc R . .
C14 C 0.5228(8) 0.7096(5) 0.1552(3) 0.0968(19) Uani 1 1 d . . .
H14B H 0.5052 0.7621 0.1794 0.116 Uiso 1 1 calc R . .
H14A H 0.4517 0.6660 0.1704 0.116 Uiso 1 1 calc R . .
C15 C 0.4811(8) 0.7250(4) 0.0793(3) 0.0939(19) Uani 1 1 d . . .
C16 C 0.7792(7) 0.7827(3) 0.2830(3) 0.0718(13) Uani 1 1 d . . .
H16B H 0.8544 0.8067 0.2539 0.086 Uiso 1 1 calc R . .
H16A H 0.6794 0.8147 0.2754 0.086 Uiso 1 1 calc R . .
C17 C 0.8446(10) 0.7950(4) 0.3530(3) 0.108(2) Uani 1 1 d . . .
H17B H 0.9479 0.7663 0.3602 0.129 Uiso 1 1 calc R . .
H17A H 0.7725 0.7687 0.3823 0.129 Uiso 1 1 calc R . .
C18 C 0.8652(8) 0.8863(4) 0.3707(3) 0.0883(17) Uani 1 1 d . . .
C19 C 0.9461(9) 0.6305(4) 0.2519(4) 0.121(3) Uani 1 1 d D . .
H19A H 0.9443 0.5980 0.2106 0.145 Uiso 1 1 calc R A 1
H19B H 1.0153 0.6797 0.2472 0.145 Uiso 1 1 calc R A 1
C20 C 1.0187(12) 0.5789(7) 0.3039(9) 0.117(5) Uani 0.60 1 d P B 1
H20B H 1.0064 0.6065 0.3464 0.140 Uiso 0.60 1 calc PR B 1
H20A H 1.1330 0.5745 0.2990 0.140 Uiso 0.60 1 calc PR B 1
C20A C 0.967(3) 0.5405(11) 0.2410(8) 0.125(8) Uani 0.40 1 d PD B 2
H20D H 1.0736 0.5303 0.2267 0.151 Uiso 0.40 1 calc PR B 2
H20C H 0.8882 0.5208 0.2059 0.151 Uiso 0.40 1 calc PR B 2
C21 C 0.9490(8) 0.4913(4) 0.3046(4) 0.0929(19) Uani 1 1 d D . .
C22 C 0.2463(10) 0.4022(5) 0.0155(4) 0.125(3) Uani 1 1 d . . .
H22C H 0.3415 0.4299 0.0026 0.150 Uiso 1 1 calc R . .
H22B H 0.1744 0.3907 -0.0237 0.150 Uiso 1 1 calc R . .
H22A H 0.2753 0.3493 0.0379 0.150 Uiso 1 1 calc R . .
C23 C 0.0249(9) 0.4232(5) 0.0849(4) 0.116(2) Uani 1 1 d . . .
H23C H -0.0162 0.4638 0.1150 0.139 Uiso 1 1 calc R . .
H23A H 0.0504 0.3705 0.1083 0.139 Uiso 1 1 calc R . .
H23B H -0.0550 0.4125 0.0482 0.139 Uiso 1 1 calc R . .
C24 C 0.2219(9) 0.5340(4) 0.0772(3) 0.0838(16) Uani 1 1 d . . .
H10 H 0.785(4) 0.630(2) 0.4614(18) 0.033(9) Uiso 1 1 d . . .
H3 H 0.296(6) 0.276(4) 0.306(3) 0.082(17) Uiso 1 1 d . . .
H12 H 0.766(7) 0.417(4) 0.566(3) 0.094(18) Uiso 1 1 d . . .
H1 H 0.356(5) 0.493(3) 0.223(2) 0.055(14) Uiso 1 1 d . . .
H11 H 0.865(6) 0.554(4) 0.559(3) 0.086(17) Uiso 1 1 d . . .
H8 H 0.605(6) 0.299(3) 0.511(2) 0.067(14) Uiso 1 1 d . . .
H9 H 0.432(6) 0.251(3) 0.418(2) 0.073(15) Uiso 1 1 d . . .
H24 H 0.314(7) 0.551(4) 0.052(3) 0.089(19) Uiso 1 1 d . . .
H2 H 0.240(8) 0.361(4) 0.217(3) 0.12(2) Uiso 1 1 d . . .

loop_
_atom_site_aniso_label
_atom_site_aniso_U_11
_atom_site_aniso_U_22
_atom_site_aniso_U_33
_atom_site_aniso_U_23
_atom_site_aniso_U_13
_atom_site_aniso_U_12
Cu 0.0532(3) 0.0416(3) 0.0534(3) 0.0049(2) 0.0005(2) -0.0049(2)
Cl 0.0669(7) 0.0531(6) 0.0714(7) 0.0139(5) 0.0066(5) 0.0143(5)
P 0.0635(7) 0.0431(6) 0.0530(6) 0.0065(4) 0.0075(5) -0.0012(5)
O 0.146(4) 0.085(3) 0.104(3) -0.011(3) 0.027(3) 0.017(3)
N1 0.0436(17) 0.0459(18) 0.0563(19) -0.0052(15) 0.0011(14) -0.0008(14)
N2 0.0463(17) 0.0428(17) 0.0447(17) -0.0006(13) 0.0027(13) -0.0025(14)
N3 0.146(5) 0.112(4) 0.077(3) 0.011(3) -0.016(3) 0.044(4)
N4 0.115(4) 0.072(3) 0.128(5) -0.025(3) 0.015(4) -0.020(3)
N5 0.111(5) 0.073(4) 0.144(5) 0.002(4) 0.007(4) 0.022(3)
N6 0.085(3) 0.069(3) 0.080(3) 0.004(2) 0.002(2) 0.007(2)
C1 0.057(3) 0.064(3) 0.065(3) -0.014(2) -0.006(2) 0.000(2)
C2 0.054(3) 0.072(3) 0.095(4) -0.036(3) -0.002(3) -0.008(2)
C3 0.056(3) 0.049(3) 0.107(4) -0.029(3) 0.027(3) -0.011(2)
C4 0.056(2) 0.039(2) 0.081(3) -0.010(2) 0.027(2) -0.0026(18)
C5 0.0425(19) 0.0356(18) 0.058(2) -0.0051(16) 0.0137(16) 0.0002(15)
C6 0.045(2) 0.0384(18) 0.051(2) 0.0010(16) 0.0132(16) 0.0033(15)
C7 0.065(3) 0.048(2) 0.057(2) 0.0131(19) 0.019(2) 0.013(2)
C8 0.095(4) 0.045(2) 0.081(4) 0.018(3) 0.029(3) 0.011(3)
C9 0.086(4) 0.036(2) 0.098(4) 0.002(2) 0.041(3) -0.002(2)
C10 0.057(2) 0.052(2) 0.054(2) -0.0018(19) 0.0008(19) -0.007(2)
C11 0.064(3) 0.081(3) 0.050(2) -0.002(2) -0.005(2) 0.009(3)
C12 0.077(3) 0.073(3) 0.052(3) 0.016(2) 0.006(2) 0.018(3)
C13 0.113(5) 0.090(4) 0.080(4) 0.011(3) -0.009(3) -0.004(4)
C14 0.084(4) 0.115(5) 0.092(4) -0.011(4) 0.008(3) 0.003(4)
C15 0.115(5) 0.080(4) 0.081(4) -0.004(3) -0.021(4) 0.031(4)
C16 0.092(4) 0.053(3) 0.070(3) 0.007(2) 0.008(3) -0.016(3)
C17 0.175(7) 0.061(3) 0.082(4) 0.002(3) -0.015(4) -0.022(4)
C18 0.111(5) 0.076(4) 0.078(4) -0.013(3) 0.008(3) -0.020(3)
C19 0.109(5) 0.078(4) 0.189(8) 0.033(5) 0.082(6) 0.007(4)
C20 0.052(5) 0.064(6) 0.234(17) 0.004(8) 0.008(8) 0.008(5)
C20A 0.124(16) 0.158(19) 0.100(13) 0.046(13) 0.042(12) 0.076(15)
C21 0.078(4) 0.071(4) 0.130(6) 0.000(4) 0.010(4) 0.030(3)
C22 0.132(7) 0.098(5) 0.145(7) -0.042(5) 0.018(5) 0.005(5)
C23 0.109(6) 0.103(5) 0.135(6) 0.031(5) 0.005(5) -0.002(4)
C24 0.101(5) 0.073(4) 0.077(4) 0.010(3) 0.003(3) 0.008(3)

loop_
_atom_type_symbol
_atom_type_description
_atom_type_scat_dispersion_real
_atom_type_scat_dispersion_imag
_atom_type_scat_source
C C 0.0033 0.0016 'International Tables Vol C Tables 4.2.6.8 and 6.1.1.4'
H H 0.0000 0.0000 'International Tables Vol C Tables 4.2.6.8 and 6.1.1.4'
P P 0.1023 0.0942 'International Tables Vol C Tables 4.2.6.8 and 6.1.1.4'
Cl Cl 0.1484 0.1585 'International Tables Vol C Tables 4.2.6.8 and 6.1.1.4'
Cu Cu 0.3201 1.2651 'International Tables Vol C Tables 4.2.6.8 and 6.1.1.4'
N N 0.0061 0.0033 'International Tables Vol C Tables 4.2.6.8 and 6.1.1.4'
O O 0.0106 0.0060 'International Tables Vol C Tables 4.2.6.8 and 6.1.1.4'

loop_
_geom_angle_atom_site_label_1
_geom_angle_atom_site_label_2
_geom_angle_atom_site_label_3
_geom_angle
N1 Cu N2 80.38(13)
N1 Cu P 127.12(10)
N2 Cu P 123.98(10)
N1 Cu Cl 105.02(10)
N2 Cu Cl 110.40(10)
P Cu Cl 107.03(5)
C13 P C16 100.3(3)
C13 P C19 96.9(4)
C16 P C19 101.6(3)
C13 P Cu 120.9(2)
C16 P Cu 112.58(18)
C19 P Cu 120.9(2)
C1 N1 C5 117.6(4)
C1 N1 Cu 129.7(3)
C5 N1 Cu 112.7(3)
C10 N2 C6 117.0(4)
C10 N2 Cu 130.9(3)
C6 N2 Cu 112.1(2)
C24 N6 C22 123.1(6)
C24 N6 C23 121.0(6)
C22 N6 C23 115.9(6)
N1 C1 C2 123.3(5)
N1 C1 H1 118(3)
C2 C1 H1 118(3)
C3 C2 C1 119.3(5)
C3 C2 H2 119(4)
C1 C2 H2 122(4)
C2 C3 C4 120.3(5)
C2 C3 H3 121(4)
C4 C3 H3 119(4)
C3 C4 C5 116.3(5)
C3 C4 C9 124.3(5)
C5 C4 C9 119.3(5)
N1 C5 C4 123.1(4)
N1 C5 C6 117.5(3)
C4 C5 C6 119.4(4)
N2 C6 C7 122.8(4)
N2 C6 C5 117.3(3)
C7 C6 C5 120.0(4)
C12 C7 C6 118.1(4)
C12 C7 C8 123.6(5)
C6 C7 C8 118.3(5)
C9 C8 C7 121.7(5)
C9 C8 H8 127(3)
C7 C8 H8 111(3)
C8 C9 C4 121.2(5)
C8 C9 H9 124(4)
C4 C9 H9 114(4)
N2 C10 C11 123.7(4)
N2 C10 H10 113(2)
C11 C10 H10 123(2)
C12 C11 C10 119.2(5)
C12 C11 H11 122(3)
C10 C11 H11 119(3)
C11 C12 C7 119.2(4)
C11 C12 H12 117(4)
C7 C12 H12 124(4)
C14 C13 P 112.9(5)
C14 C13 H13B 109.0
P C13 H13B 109.0
C14 C13 H13A 109.0
P C13 H13A 109.0
H13B C13 H13A 107.8
C13 C14 C15 111.6(6)
C13 C14 H14B 109.3
C15 C14 H14B 109.3
C13 C14 H14A 109.3
C15 C14 H14A 109.3
H14B C14 H14A 108.0
N3 C15 C14 174.9(8)
C17 C16 P 114.5(4)
C17 C16 H16B 108.6
P C16 H16B 108.6
C17 C16 H16A 108.6
P C16 H16A 108.6
H16B C16 H16A 107.6
C16 C17 C18 112.4(5)
C16 C17 H17B 109.1
C18 C17 H17B 109.1
C16 C17 H17A 109.1
C18 C17 H17A 109.1
H17B C17 H17A 107.9
N4 C18 C17 177.4(8)
C20 C19 C20A 60.1(9)
C20 C19 P 118.4(7)
C20A C19 P 118.3(10)
C20 C19 H19A 107.7
C20A C19 H19A 49.5
P C19 H19A 107.7
C20 C19 H19B 107.7
C20A C19 H19B 132.6
P C19 H19B 107.7
H19A C19 H19B 107.1
C19 C20 C21 113.1(10)
C19 C20 H20B 109.0
C21 C20 H20B 109.0
C19 C20 H20A 109.0
C21 C20 H20A 109.0
H20B C20 H20A 107.8
C19 C20A C21 110.3(11)
C19 C20A H20D 109.6
C21 C20A H20D 109.6
C19 C20A H20C 109.6
C21 C20A H20C 109.6
H20D C20A H20C 108.1
N5 C21 C20 156.8(11)
N5 C21 C20A 146.1(11)
C20 C21 C20A 56.8(10)
N6 C22 H22C 109.5
N6 C22 H22B 109.5
H22C C22 H22B 109.5
N6 C22 H22A 109.5
H22C C22 H22A 109.5
H22B C22 H22A 109.5
N6 C23 H23C 109.5
N6 C23 H23A 109.5
H23C C23 H23A 109.5
N6 C23 H23B 109.5
H23C C23 H23B 109.5
H23A C23 H23B 109.5
O C24 N6 126.1(7)
O C24 H24 123(3)
N6 C24 H24 111(3)

loop_
_geom_bond_atom_site_label_1
_geom_bond_atom_site_label_2
_geom_bond_distance
Cu Cl 2.3441(15)
Cu P 2.1721(14)
Cu N1 2.073(3)
Cu N2 2.082(3)
P C13 1.829(6)
P C16 1.832(5)
P C19 1.850(7)
O C24 1.214(7)
N1 C1 1.334(6)
N1 C5 1.350(5)
N2 C6 1.360(5)
N2 C10 1.333(5)
N3 C15 1.113(7)
N4 C18 1.116(7)
N5 C21 1.073(8)
N6 C22 1.435(8)
N6 C23 1.441(8)
N6 C24 1.318(8)
C1 C2 1.381(7)
C1 H1 0.84(4)
C2 C3 1.352(8)
C2 H2 0.93(7)
C3 C4 1.407(7)
C3 H3 0.85(6)
C4 C5 1.411(5)
C4 C9 1.422(7)
C5 C6 1.435(5)
C6 C7 1.404(5)
C7 C12 1.390(7)
C7 C8 1.444(7)
C8 C9 1.333(8)
C8 H8 0.93(5)
C9 H9 0.85(5)
C10 C11 1.386(6)
C10 H10 0.87(4)
C11 C12 1.371(7)
C11 H11 0.96(5)
C12 H12 0.93(6)
C13 C14 1.398(8)
C13 H13B 0.9700
C13 H13A 0.9700
C14 C15 1.548(9)
C14 H14B 0.9700
C14 H14A 0.9700
C16 C17 1.471(7)
C16 H16B 0.9700
C16 H16A 0.9700
C17 C18 1.474(8)
C17 H17B 0.9700
C17 H17A 0.9700
C19 C20 1.409(15)
C19 C20A 1.434(16)
C19 H19A 0.9700
C19 H19B 0.9700
C20 C21 1.487(12)
C20 H20B 0.9700
C20 H20A 0.9700
C20A C21 1.509(13)
C20A H20D 0.9700
C20A H20C 0.9700
C22 H22C 0.9600
C22 H22B 0.9600
C22 H22A 0.9600
C23 H23C 0.9600
C23 H23A 0.9600
C23 H23B 0.9600
C24 H24 1.00(6)
